data_1534726
loop_
_publ_author_name
'Lu, S.-F.'
'He, M.-Y.'
'Huang, J.-L.'

_publ_section_title
;
 The Crystal Structure of Bimetallic Zinc(II) Silver(I) Tetrathiocyanate
 Complex Zn Ag2 (S C N)4
;
_journal_name_full 'Journal of Structural Chemistry (China)'
_journal_page_first 71
_journal_page_last 76
_journal_volume 1
_journal_year 1982
_chemical_formula_sum 'C4 Ag2 N4 S4 Zn'
_chemical_name_systematic 'Zn (Ag (S C N)2)2'
_space_group_IT_number 9
_symmetry_space_group_name_Hall 'C -2yc'
_symmetry_space_group_name_H-M 'C 1 c 1'
_cell_angle_alpha 90
_cell_angle_beta 96.5
_cell_angle_gamma 90
_cell_formula_units_Z 4
_cell_length_a 19.72
_cell_length_b 7.712
_cell_length_c 7.823
_cell_volume 1182.079
_citation_journal_id_ASTM JSCCHC
_cod_data_source_file Lu_JSCCHC_1982_232.cif
_cod_data_source_block C4Ag2N4S4Zn1
_cod_original_formula_sum 'C4 Ag2 N4 S4 Zn1'
_cod_database_code 1534726

loop_
_symmetry_equiv_pos_as_xyz
x,y,z
x,-y,z+1/2
x+1/2,y+1/2,z
x+1/2,-y+1/2,z+1/2

loop_
_atom_site_label
_atom_site_type_symbol
_atom_site_fract_x
_atom_site_fract_y
_atom_site_fract_z
_atom_site_occupancy
_atom_site_U_iso_or_equiv
N4 N-3 0.34 0.32 0.152 1 0.0
N1 N-3 0.8709 0.485 0.43 1 0.0
S1 S-2 0.496 0.1074 0.3513 1 0.0
Ag1 Ag+1 0 0.0913 0 1 0.0
S2 S-2 0.1627 0.3982 0.212 1 0.0
S4 S-2 0.9285 0.1001 0.2679 1 0.0
Ag2 Ag+1 -0.4102 0.0994 -0.0277 1 0.0
S3 S-2 0.5953 0.3875 0.1282 1 0.0
C4 C+4 0.3758 0.433 0.203 1 0.0
C3 C+4 0.171 0.966 0.086 1 0.0
N2 N-3 0.7488 0.163 0.315 1 0.0
C1 C+4 0.9229 0.533 0.408 1 0.0
Zn1 Zn+2 -0.2044 0.335 -0.5072 1 0.0
C2 C+4 0.2157 0.556 0.28 1 0.0
N3 N-3 0.2223 0.023 0.06 1 0.0
